data_2217825
loop_
_publ_author_name
'Mizuhata, Yoshiyuki'
'Tokitoh, Norihiro'

_publ_section_title
;
 9,9'-Dibromo-9,9'-bifluorene
;
_journal_coeditor_code SG2222
_journal_issue 3
_journal_name_full 'Acta Crystallographica Section E'
_journal_page_first o544
_journal_paper_doi 10.1107/S160053680800295X
_journal_volume 64
_journal_year 2008
_chemical_formula_iupac 'C26 H16 Br2'
_chemical_formula_moiety 'C26 H16 Br2'
_chemical_formula_sum 'C26 H16 Br2'
_chemical_formula_weight 488.21
_chemical_name_common 9,9'-dibromo-9,9'-bifluorene
_chemical_name_systematic
;
9,9'-Dibromo-9,9'-bifluorene
;
_space_group_IT_number 14
_symmetry_cell_setting monoclinic
_symmetry_space_group_name_Hall '-P 2yn'
_symmetry_space_group_name_H-M 'P 1 21/n 1'
_atom_sites_solution_hydrogens geom
_atom_sites_solution_primary direct
_atom_sites_solution_secondary difmap
_audit_creation_method SHELXL-97
_cell_angle_alpha 90.00
_cell_angle_beta 102.5340(8)
_cell_angle_gamma 90.00
_cell_formula_units_Z 4
_cell_length_a 12.7083(3)
_cell_length_b 12.0480(2)
_cell_length_c 12.7786(2)
_cell_measurement_temperature 103(2)
_cell_measurement_theta_max 25.00
_cell_measurement_theta_min 3.06
_cell_volume 1909.90(6)
_computing_cell_refinement 'CrystalClear (Rigaku, 2004)'
_computing_data_collection 'CrystalClear (Rigaku, 2004)'
_computing_data_reduction 'CrystalClear (Rigaku, 2004)'
_computing_molecular_graphics
;
ORTEPIII (Burnett & Johnson, 1996) and Mercury (Version 1.4.2;
Macrae <i>et al.</i>,  2006)
;
_computing_publication_material 'yadokari-XG (Wakita, 2005)'
_computing_structure_refinement 'SHELXL97 (Sheldrick, 2008)'
_computing_structure_solution 'SHELXS97 (Sheldrick, 2008)'
_diffrn_ambient_temperature 103(2)
_diffrn_measured_fraction_theta_full 0.992
_diffrn_measured_fraction_theta_max 0.992
_diffrn_measurement_device_type 'Rigaku Mercury CCD'
_diffrn_measurement_method \w
_diffrn_radiation_monochromator graphite
_diffrn_radiation_source 'fine-focus sealed tube'
_diffrn_radiation_type MoK\a
_diffrn_radiation_wavelength 0.71069
_diffrn_reflns_av_R_equivalents 0.0387
_diffrn_reflns_av_sigmaI/netI 0.0250
_diffrn_reflns_limit_h_max 11
_diffrn_reflns_limit_h_min -15
_diffrn_reflns_limit_k_max 14
_diffrn_reflns_limit_k_min -14
_diffrn_reflns_limit_l_max 15
_diffrn_reflns_limit_l_min -11
_diffrn_reflns_number 12332
_diffrn_reflns_theta_full 25.00
_diffrn_reflns_theta_max 25.00
_diffrn_reflns_theta_min 3.06
_exptl_absorpt_coefficient_mu 4.253
_exptl_absorpt_correction_T_max 0.6554
_exptl_absorpt_correction_T_min 0.3509
_exptl_absorpt_correction_type multi-scan
_exptl_absorpt_process_details '(REQUAB; Jacobson, 1998)'
_exptl_crystal_colour colorless
_exptl_crystal_density_diffrn 1.698
_exptl_crystal_density_method 'not measured'
_exptl_crystal_description prism
_exptl_crystal_F_000 968
_exptl_crystal_size_max 0.30
_exptl_crystal_size_mid 0.10
_exptl_crystal_size_min 0.10
_refine_diff_density_max 0.479
_refine_diff_density_min -0.971
_refine_ls_extinction_coef 0.0188(9)
_refine_ls_extinction_expression Fc^*^=kFc[1+0.001xFc^2^\l^3^/sin(2\q)]^-1/4^
_refine_ls_extinction_method 'SHELXL97 (Sheldrick, 2008)'
_refine_ls_goodness_of_fit_ref 1.118
_refine_ls_hydrogen_treatment constr
_refine_ls_matrix_type full
_refine_ls_number_parameters 254
_refine_ls_number_reflns 3339
_refine_ls_number_restraints 0
_refine_ls_restrained_S_all 1.118
_refine_ls_R_factor_all 0.0278
_refine_ls_R_factor_gt 0.0272
_refine_ls_shift/su_max 0.001
_refine_ls_shift/su_mean 0.000
_refine_ls_structure_factor_coef Fsqd
_refine_ls_weighting_details 'calc w=1/[\s^2^(Fo^2^)+(0.0444P)^2^+0.8804P] where P=(Fo^2^+2Fc^2^)/3'
_refine_ls_weighting_scheme calc
_refine_ls_wR_factor_gt 0.0693
_refine_ls_wR_factor_ref 0.0697
_reflns_number_gt 3242
_reflns_number_total 3339
_reflns_threshold_expression I>2\s(I)
_cod_data_source_file sg2222.cif
_cod_data_source_block I
_cod_depositor_comments
;
The following automatic conversions were performed:
'_geom_contact_publ_flag' value 'Y' changed to 'y' according to
'/home/saulius/struct/CIF-dictionaries/cif_core.dic' dictionary named
'cif_core.dic' version 2.4.1 from 2010-06-29 (2
times).

'_geom_hbond_publ_flag' value 'Y' changed to 'y' according to
'/home/saulius/struct/CIF-dictionaries/cif_core.dic' dictionary named
'cif_core.dic' version 2.4.1 from 2010-06-29 (2 times).

Automatic conversion script
Id: cif_fix_enum 1527 2010-12-29 10:47:43Z saulius 

The following automatic conversions were performed:

'_geom_contact_publ_flag' value 'Y' changed to 'y' according to
/home/saulius/struct/CIF-dictionaries/cif_core.dic dictionary named
'cif_core.dic' version 2.4.1 from 2010-06-29 (2
times).

'_geom_hbond_publ_flag' value 'Y' changed to 'y' according
to /home/saulius/struct/CIF-dictionaries/cif_core.dic dictionary
named 'cif_core.dic' version 2.4.1 from 2010-06-29 (2 times).

Automatic conversion script
Id: cif_fix_values 1715 2011-07-08 13:25:40Z adriana 
;
_cod_original_sg_symbol_H-M 'P 21/n'
_cod_database_code 2217825
_cod_database_fobs_code 2217825

loop_
_symmetry_equiv_pos_as_xyz
'x, y, z'
'-x+1/2, y+1/2, -z+1/2'
'-x, -y, -z'
'x-1/2, -y-1/2, z-1/2'

loop_
_atom_site_type_symbol
_atom_site_label
_atom_site_fract_x
_atom_site_fract_y
_atom_site_fract_z
_atom_site_U_iso_or_equiv
_atom_site_adp_type
_atom_site_calc_flag
_atom_site_refinement_flags
_atom_site_occupancy
C C1 0.84656(18) 0.16573(18) 0.23137(17) 0.0212(4) Uani d . 1
H H1 0.7992 0.1271 0.1755 0.025 Uiso calc R 1
C C2 0.95781(19) 0.15777(19) 0.24391(19) 0.0253(5) Uani d . 1
H H2 0.9867 0.1129 0.1959 0.030 Uiso calc R 1
C C3 1.02751(18) 0.21444(19) 0.3257(2) 0.0261(5) Uani d . 1
H H3 1.1032 0.2067 0.3332 0.031 Uiso calc R 1
C C4 0.98803(18) 0.28206(18) 0.39616(18) 0.0227(5) Uani d . 1
H H4 1.0356 0.3213 0.4514 0.027 Uiso calc R 1
C C5 0.84633(19) 0.43653(19) 0.52326(17) 0.0241(5) Uani d . 1
H H5 0.9206 0.4459 0.5551 0.029 Uiso calc R 1
C C6 0.7676(2) 0.4993(2) 0.55742(18) 0.0270(5) Uani d . 1
H H6 0.7885 0.5524 0.6130 0.032 Uiso calc R 1
C C7 0.6587(2) 0.48479(18) 0.51094(18) 0.0254(5) Uani d . 1
H H7 0.6063 0.5289 0.5345 0.031 Uiso calc R 1
C C8 0.62552(18) 0.40646(17) 0.43032(17) 0.0214(4) Uani d . 1
H H8 0.5512 0.3961 0.3993 0.026 Uiso calc R 1
C C9 0.69082(16) 0.25349(16) 0.31151(16) 0.0165(4) Uani d . 1
C C10 0.80673(17) 0.23199(16) 0.30326(16) 0.0174(4) Uani d . 1
C C11 0.87685(17) 0.29089(17) 0.38378(17) 0.0195(4) Uani d . 1
C C12 0.81287(17) 0.36011(17) 0.44157(16) 0.0189(4) Uani d . 1
C C13 0.70351(18) 0.34400(17) 0.39632(16) 0.0180(4) Uani d . 1
C C14 0.42727(17) 0.20938(17) 0.30227(18) 0.0196(4) Uani d . 1
H H9 0.4246 0.2216 0.2283 0.024 Uiso calc R 1
C C15 0.33643(18) 0.22638(17) 0.34502(19) 0.0223(5) Uani d . 1
H H10 0.2715 0.2515 0.2995 0.027 Uiso calc R 1
C C16 0.33917(18) 0.20728(18) 0.45294(19) 0.0237(5) Uani d . 1
H H11 0.2765 0.2204 0.4804 0.028 Uiso calc R 1
C C17 0.43250(19) 0.16928(17) 0.52080(18) 0.0212(4) Uani d . 1
H H12 0.4340 0.1546 0.5942 0.025 Uiso calc R 1
C C18 0.67213(19) 0.07827(17) 0.63627(17) 0.0224(5) Uani d . 1
H H13 0.6286 0.0808 0.6880 0.027 Uiso calc R 1
C C19 0.7776(2) 0.04043(17) 0.66387(19) 0.0241(5) Uani d . 1
H H14 0.8070 0.0184 0.7356 0.029 Uiso calc R 1
C C20 0.84104(19) 0.03434(17) 0.58756(18) 0.0223(5) Uani d . 1
H H15 0.9131 0.0081 0.6080 0.027 Uiso calc R 1
C C21 0.79998(17) 0.06636(17) 0.48168(17) 0.0195(4) Uani d . 1
H H16 0.8424 0.0603 0.4292 0.023 Uiso calc R 1
C C22 0.63207(16) 0.15126(16) 0.34754(15) 0.0161(4) Uani d . 1
C C23 0.52149(17) 0.17426(16) 0.37060(16) 0.0167(4) Uani d . 1
C C24 0.52399(17) 0.15302(16) 0.47932(16) 0.0178(4) Uani d . 1
C C25 0.63132(17) 0.11255(16) 0.53100(16) 0.0182(4) Uani d . 1
C C26 0.69575(17) 0.10723(16) 0.45519(16) 0.0169(4) Uani d . 1
Br Br1 0.611538(16) 0.312530(17) 0.171820(15) 0.02031(11) Uani d . 1
Br Br2 0.616445(16) 0.029301(16) 0.241602(16) 0.02030(11) Uani d . 1

loop_
_atom_site_aniso_label
_atom_site_aniso_U_11
_atom_site_aniso_U_22
_atom_site_aniso_U_33
_atom_site_aniso_U_12
_atom_site_aniso_U_13
_atom_site_aniso_U_23
C1 0.0244(11) 0.0232(10) 0.0175(10) 0.0005(8) 0.0074(9) 0.0037(9)
C2 0.0270(12) 0.0252(11) 0.0271(12) 0.0070(9) 0.0131(10) 0.0082(10)
C3 0.0188(11) 0.0271(11) 0.0334(13) 0.0031(9) 0.0082(10) 0.0119(10)
C4 0.0196(11) 0.0224(10) 0.0242(11) -0.0016(8) 0.0003(9) 0.0085(9)
C5 0.0277(12) 0.0251(11) 0.0170(11) -0.0068(9) -0.0005(9) 0.0024(9)
C6 0.0407(14) 0.0228(11) 0.0182(11) -0.0077(10) 0.0080(10) -0.0052(9)
C7 0.0356(13) 0.0215(11) 0.0217(11) -0.0012(9) 0.0117(10) -0.0037(9)
C8 0.0253(11) 0.0184(10) 0.0214(11) -0.0017(8) 0.0068(9) -0.0005(8)
C9 0.0195(10) 0.0178(9) 0.0114(9) 0.0013(8) 0.0021(8) 0.0004(8)
C10 0.0195(10) 0.0175(10) 0.0153(10) 0.0016(8) 0.0044(8) 0.0056(8)
C11 0.0222(11) 0.0183(10) 0.0177(10) -0.0001(8) 0.0040(9) 0.0081(8)
C12 0.0245(11) 0.0178(10) 0.0143(10) -0.0026(8) 0.0037(8) 0.0043(8)
C13 0.0249(11) 0.0157(9) 0.0135(10) -0.0019(8) 0.0046(8) 0.0023(8)
C14 0.0215(11) 0.0179(10) 0.0198(11) -0.0017(8) 0.0051(9) 0.0000(8)
C15 0.0192(11) 0.0194(10) 0.0275(12) 0.0002(8) 0.0034(9) -0.0002(9)
C16 0.0236(11) 0.0199(10) 0.0303(12) -0.0014(8) 0.0116(10) -0.0023(9)
C17 0.0288(12) 0.0175(10) 0.0190(11) -0.0024(8) 0.0088(9) -0.0018(8)
C18 0.0330(12) 0.0196(10) 0.0146(10) -0.0012(9) 0.0049(9) -0.0005(8)
C19 0.0323(13) 0.0210(10) 0.0162(11) -0.0012(9) -0.0008(9) 0.0021(8)
C20 0.0240(12) 0.0174(10) 0.0221(11) 0.0009(8) -0.0021(9) 0.0031(8)
C21 0.0225(11) 0.0153(10) 0.0203(11) -0.0006(8) 0.0035(8) 0.0007(8)
C22 0.0205(11) 0.0154(9) 0.0118(9) -0.0003(8) 0.0023(8) -0.0037(8)
C23 0.0196(11) 0.0143(9) 0.0164(10) -0.0027(7) 0.0044(8) -0.0031(8)
C24 0.0231(11) 0.0136(9) 0.0167(10) -0.0027(8) 0.0044(8) -0.0032(8)
C25 0.0249(11) 0.0125(9) 0.0167(10) -0.0021(8) 0.0035(9) -0.0021(8)
C26 0.0229(10) 0.0132(9) 0.0141(10) -0.0021(8) 0.0026(8) -0.0007(7)
Br1 0.02204(15) 0.02365(15) 0.01439(15) 0.00219(7) 0.00212(9) 0.00367(7)
Br2 0.02386(16) 0.01924(15) 0.01694(14) 0.00053(7) 0.00257(9) -0.00527(7)

loop_
_atom_type_symbol
_atom_type_description
_atom_type_scat_dispersion_real
_atom_type_scat_dispersion_imag
_atom_type_scat_source
C C 0.0033 0.0016 'International Tables Vol C Tables 4.2.6.8 and 6.1.1.4'
H H 0.0000 0.0000 'International Tables Vol C Tables 4.2.6.8 and 6.1.1.4'
Br Br -0.2901 2.4595 'International Tables Vol C Tables 4.2.6.8 and 6.1.1.4'

loop_
_geom_angle_atom_site_label_1
_geom_angle_atom_site_label_2
_geom_angle_atom_site_label_3
_geom_angle
C2 C1 C10 118.0(2)
C2 C1 H1 121.0
C10 C1 H1 121.0
C1 C2 C3 121.2(2)
C1 C2 H2 119.4
C3 C2 H2 119.4
C4 C3 C2 120.9(2)
C4 C3 H3 119.5
C2 C3 H3 119.5
C3 C4 C11 118.2(2)
C3 C4 H4 120.9
C11 C4 H4 120.9
C12 C5 C6 118.1(2)
C12 C5 H5 121.0
C6 C5 H5 121.0
C7 C6 C5 120.8(2)
C7 C6 H6 119.6
C5 C6 H6 119.6
C8 C7 C6 120.9(2)
C8 C7 H7 119.6
C6 C7 H7 119.6
C13 C8 C7 118.5(2)
C13 C8 H8 120.8
C7 C8 H8 120.8
C13 C9 C10 102.52(16)
C13 C9 C22 109.82(16)
C10 C9 C22 114.74(16)
C13 C9 Br1 109.82(13)
C10 C9 Br1 108.01(13)
C22 C9 Br1 111.52(13)
C1 C10 C11 120.7(2)
C1 C10 C9 129.73(19)
C11 C10 C9 109.53(18)
C4 C11 C10 120.9(2)
C4 C11 C12 130.1(2)
C10 C11 C12 108.88(18)
C5 C12 C13 121.2(2)
C5 C12 C11 129.9(2)
C13 C12 C11 108.78(18)
C8 C13 C12 120.6(2)
C8 C13 C9 129.8(2)
C12 C13 C9 109.65(18)
C23 C14 C15 118.2(2)
C23 C14 H9 120.9
C15 C14 H9 120.9
C16 C15 C14 121.3(2)
C16 C15 H10 119.4
C14 C15 H10 119.4
C17 C16 C15 120.6(2)
C17 C16 H11 119.7
C15 C16 H11 119.7
C16 C17 C24 118.7(2)
C16 C17 H12 120.7
C24 C17 H12 120.7
C19 C18 C25 118.6(2)
C19 C18 H13 120.7
C25 C18 H13 120.7
C18 C19 C20 120.8(2)
C18 C19 H14 119.6
C20 C19 H14 119.6
C21 C20 C19 120.8(2)
C21 C20 H15 119.6
C19 C20 H15 119.6
C26 C21 C20 118.2(2)
C26 C21 H16 120.9
C20 C21 H16 120.9
C23 C22 C26 102.66(16)
C23 C22 C9 115.74(16)
C26 C22 C9 110.18(16)
C23 C22 Br2 107.92(13)
C26 C22 Br2 108.20(13)
C9 C22 Br2 111.57(13)
C14 C23 C24 120.61(19)
C14 C23 C22 129.87(19)
C24 C23 C22 109.52(18)
C17 C24 C23 120.6(2)
C17 C24 C25 130.42(19)
C23 C24 C25 108.98(18)
C18 C25 C26 120.2(2)
C18 C25 C24 130.43(19)
C26 C25 C24 109.33(18)
C21 C26 C25 121.31(19)
C21 C26 C22 129.33(18)
C25 C26 C22 109.36(17)

loop_
_geom_bond_atom_site_label_1
_geom_bond_atom_site_label_2
_geom_bond_distance
C1 C2 1.391(3)
C1 C10 1.393(3)
C1 H1 0.9500
C2 C3 1.393(4)
C2 H2 0.9500
C3 C4 1.387(3)
C3 H3 0.9500
C4 C11 1.391(3)
C4 H4 0.9500
C5 C12 1.388(3)
C5 C6 1.398(4)
C5 H5 0.9500
C6 C7 1.394(4)
C6 H6 0.9500
C7 C8 1.393(3)
C7 H7 0.9500
C8 C13 1.387(3)
C8 H8 0.9500
C9 C13 1.521(3)
C9 C10 1.522(3)
C9 C22 1.561(3)
C9 Br1 1.982(2)
C10 C11 1.399(3)
C11 C12 1.470(3)
C12 C13 1.398(3)
C14 C23 1.386(3)
C14 C15 1.395(3)
C14 H9 0.9500
C15 C16 1.391(3)
C15 H10 0.9500
C16 C17 1.386(3)
C16 H11 0.9500
C17 C24 1.392(3)
C17 H12 0.9500
C18 C19 1.387(3)
C18 C25 1.395(3)
C18 H13 0.9500
C19 C20 1.395(3)
C19 H14 0.9500
C20 C21 1.395(3)
C20 H15 0.9500
C21 C26 1.385(3)
C21 H16 0.9500
C22 C23 1.523(3)
C22 C26 1.531(3)
C22 Br2 1.9785(19)
C23 C24 1.406(3)
C24 C25 1.464(3)
C25 C26 1.399(3)

loop_
_geom_contact_atom_site_label_1
_geom_contact_atom_site_label_2
_geom_contact_distance
_geom_contact_site_symmetry_2
_geom_contact_publ_flag
Br2 C11 3.299(2) 2_645 y
Br2 C12 3.369(2) 2_645 y

loop_
_geom_hbond_atom_site_label_D
_geom_hbond_atom_site_label_H
_geom_hbond_atom_site_label_A
_geom_hbond_site_symmetry_A
_geom_hbond_distance_DH
_geom_hbond_distance_HA
_geom_hbond_distance_DA
_geom_hbond_angle_DHA
_geom_hbond_publ_flag
C20 H15 C2 3_756 0.95 2.99 3.760(3) 139.56 y
C20 H15 C3 3_756 0.95 2.86 3.493(3) 124.73 y

loop_
_geom_torsion_atom_site_label_1
_geom_torsion_atom_site_label_2
_geom_torsion_atom_site_label_3
_geom_torsion_atom_site_label_4
_geom_torsion
C10 C1 C2 C3 -0.1(3)
C1 C2 C3 C4 -1.0(3)
C2 C3 C4 C11 0.7(3)
C12 C5 C6 C7 0.3(3)
C5 C6 C7 C8 0.9(3)
C6 C7 C8 C13 -0.8(3)
C2 C1 C10 C11 1.6(3)
C2 C1 C10 C9 -177.91(19)
C13 C9 C10 C1 -172.8(2)
C22 C9 C10 C1 68.2(3)
Br1 C9 C10 C1 -56.9(2)
C13 C9 C10 C11 7.6(2)
C22 C9 C10 C11 -111.41(19)
Br1 C9 C10 C11 123.53(15)
C3 C4 C11 C10 0.8(3)
C3 C4 C11 C12 -176.1(2)
C1 C10 C11 C4 -2.0(3)
C9 C10 C11 C4 177.61(18)
C1 C10 C11 C12 175.47(18)
C9 C10 C11 C12 -4.9(2)
C6 C5 C12 C13 -1.6(3)
C6 C5 C12 C11 174.0(2)
C4 C11 C12 C5 1.0(4)
C10 C11 C12 C5 -176.2(2)
C4 C11 C12 C13 177.0(2)
C10 C11 C12 C13 -0.2(2)
C7 C8 C13 C12 -0.5(3)
C7 C8 C13 C9 179.6(2)
C5 C12 C13 C8 1.7(3)
C11 C12 C13 C8 -174.74(18)
C5 C12 C13 C9 -178.35(18)
C11 C12 C13 C9 5.2(2)
C10 C9 C13 C8 172.2(2)
C22 C9 C13 C8 -65.4(3)
Br1 C9 C13 C8 57.6(3)
C10 C9 C13 C12 -7.7(2)
C22 C9 C13 C12 114.67(19)
Br1 C9 C13 C12 -122.35(15)
C23 C14 C15 C16 -0.9(3)
C14 C15 C16 C17 -0.8(3)
C15 C16 C17 C24 1.4(3)
C25 C18 C19 C20 -1.4(3)
C18 C19 C20 C21 0.1(3)
C19 C20 C21 C26 1.8(3)
C13 C9 C22 C23 57.5(2)
C10 C9 C22 C23 172.27(17)
Br1 C9 C22 C23 -64.52(19)
C13 C9 C22 C26 -58.4(2)
C10 C9 C22 C26 56.4(2)
Br1 C9 C22 C26 179.60(13)
C13 C9 C22 Br2 -178.64(13)
C10 C9 C22 Br2 -63.81(19)
Br1 C9 C22 Br2 59.39(16)
C15 C14 C23 C24 2.0(3)
C15 C14 C23 C22 -178.76(19)
C26 C22 C23 C14 -175.8(2)
C9 C22 C23 C14 64.1(3)
Br2 C22 C23 C14 -61.7(2)
C26 C22 C23 C24 3.5(2)
C9 C22 C23 C24 -116.61(19)
Br2 C22 C23 C24 117.60(15)
C16 C17 C24 C23 -0.3(3)
C16 C17 C24 C25 -178.9(2)
C14 C23 C24 C17 -1.4(3)
C22 C23 C24 C17 179.19(18)
C14 C23 C24 C25 177.42(17)
C22 C23 C24 C25 -1.9(2)
C19 C18 C25 C26 0.8(3)
C19 C18 C25 C24 178.3(2)
C17 C24 C25 C18 0.4(4)
C23 C24 C25 C18 -178.3(2)
C17 C24 C25 C26 178.1(2)
C23 C24 C25 C26 -0.6(2)
C20 C21 C26 C25 -2.5(3)
C20 C21 C26 C22 177.94(19)
C18 C25 C26 C21 1.2(3)
C24 C25 C26 C21 -176.82(18)
C18 C25 C26 C22 -179.13(17)
C24 C25 C26 C22 2.9(2)
C23 C22 C26 C21 175.8(2)
C9 C22 C26 C21 -60.3(3)
Br2 C22 C26 C21 61.9(2)
C23 C22 C26 C25 -3.8(2)
C9 C22 C26 C25 120.03(18)
Br2 C22 C26 C25 -117.75(15)

loop_
_cod_related_entry_id
_cod_related_entry_database
_cod_related_entry_code
1 ChemSpider 9908367
